data_4341124
loop_
_publ_author_name
'Ranis, Leila G.'
'Werellapatha, Kalpani'
'Pietrini, Nicholas J.'
'Bunker, Bruce A.'
'Brown, Seth N.'

_publ_section_title
;
 Metal and Ligand Effects on Bonding in Group 6 Complexes of Redox-Active
 Amidodiphenoxides
;
_journal_name_full 'Inorganic Chemistry'
_journal_page_first 140923084651005
_journal_paper_doi 10.1021/ic501222n
_journal_year 2014
_chemical_formula_moiety 'C56 H76 N2 O6 Pb , 2(C6 H6)'
_chemical_formula_sum 'C68 H88 N2 O6 Pb'
_chemical_formula_weight 1236.59
_chemical_name_common 'Pb(DOPO)2 . 2C6H6'
_chemical_name_systematic
;
 Bis(2,4,6,8-tetra-tert-butyl-1,9-dioxophenoxazinato)lead(II) dibenzene solvate
;
_space_group_IT_number 61
_symmetry_cell_setting orthorhombic
_symmetry_space_group_name_Hall '-P 2ac 2ab'
_symmetry_space_group_name_H-M 'P b c a'
_atom_sites_solution_hydrogens geom
_atom_sites_solution_primary heavy
_atom_sites_solution_secondary difmap
_audit_creation_method SHELXL-97
_cell_angle_alpha 90.00
_cell_angle_beta 90.00
_cell_angle_gamma 90.00
_cell_formula_units_Z 8
_cell_length_a 18.2299(17)
_cell_length_b 16.8979(16)
_cell_length_c 39.677(4)
_cell_measurement_reflns_used 9143
_cell_measurement_temperature 120(2)
_cell_measurement_theta_max 27.92
_cell_measurement_theta_min 2.25
_cell_volume 12222(2)
_computing_cell_refinement 'APEX2/SAINT (Bruker, 2004)'
_computing_data_collection 'APEX2 (Bruker, 2004)'
_computing_data_reduction 'SAINT/XPREP (Bruker, 2004; Sheldrick, 2003)'
_computing_molecular_graphics 'XP (Sheldrick, 1998)'
_computing_publication_material 'XCIF (Sheldrick, 2001)'
_computing_structure_refinement 'XL (Sheldrick, 2001)'
_computing_structure_solution 'XS (Sheldrick, 2001)'
_diffrn_ambient_temperature 120(2)
_diffrn_detector_area_resol_mean 8.33
_diffrn_measured_fraction_theta_full 0.998
_diffrn_measured_fraction_theta_max 0.998
_diffrn_measurement_device_type 'Bruker APEX-II CCD'
_diffrn_measurement_method '\f and \w scans'
_diffrn_radiation_monochromator graphite
_diffrn_radiation_source 'fine-focus sealed tube'
_diffrn_radiation_type MoK\a
_diffrn_radiation_wavelength 0.71073
_diffrn_reflns_av_R_equivalents 0.0578
_diffrn_reflns_av_sigmaI/netI 0.0266
_diffrn_reflns_limit_h_max 24
_diffrn_reflns_limit_h_min -24
_diffrn_reflns_limit_k_max 22
_diffrn_reflns_limit_k_min -22
_diffrn_reflns_limit_l_max 53
_diffrn_reflns_limit_l_min -52
_diffrn_reflns_number 205665
_diffrn_reflns_theta_full 28.41
_diffrn_reflns_theta_max 28.41
_diffrn_reflns_theta_min 1.52
_exptl_absorpt_coefficient_mu 2.813
_exptl_absorpt_correction_T_max 0.8494
_exptl_absorpt_correction_T_min 0.5481
_exptl_absorpt_correction_type numerical
_exptl_absorpt_process_details
;
Blessing, R. H. (1995) Acta Cryst. A51, 33-38.

Sheldrick, G.M. (2008) SADABS v2008/1. Bruker AXS Inc. 
Madison, WI USA.
;
_exptl_crystal_colour blue
_exptl_crystal_density_diffrn 1.344
_exptl_crystal_density_method 'not measured'
_exptl_crystal_description plate
_exptl_crystal_F_000 5120
_exptl_crystal_recrystallization_method
;
 Crystals were grown by vapor diffusion of methanol into benzene.
;
_exptl_crystal_size_max 0.24
_exptl_crystal_size_mid 0.19
_exptl_crystal_size_min 0.06
_refine_diff_density_max 0.882
_refine_diff_density_min -1.298
_refine_diff_density_rms 0.092
_refine_ls_extinction_method none
_refine_ls_goodness_of_fit_ref 1.083
_refine_ls_hydrogen_treatment constr
_refine_ls_matrix_type full
_refine_ls_number_parameters 694
_refine_ls_number_reflns 15345
_refine_ls_number_restraints 0
_refine_ls_restrained_S_all 1.083
_refine_ls_R_factor_all 0.0544
_refine_ls_R_factor_gt 0.0371
_refine_ls_shift/su_max 0.005
_refine_ls_shift/su_mean 0.000
_refine_ls_structure_factor_coef Fsqd
_refine_ls_weighting_details 'calc w=1/[\s^2^(Fo^2^)+(0.0410P)^2^+20.3718P] where P=(Fo^2^+2Fc^2^)/3'
_refine_ls_weighting_scheme calc
_refine_ls_wR_factor_gt 0.0834
_refine_ls_wR_factor_ref 0.0897
_reflns_number_gt 12272
_reflns_number_total 15345
_reflns_threshold_expression >2sigma(I)
_cod_data_source_file ic501222n_si_003.cif
_cod_data_source_block pbdopo2ortho
_cod_depositor_comments
;
The following automatic conversions were performed:

'_symmetry_cell_setting' value 'Orthorhombic' changed to
'orthorhombic' according to
/home/saulius/struct/COD-crude-data--automatic-downloads/rss-feeds/ACS/lib/dictionaries/cif_core.dic
dictionary named 'cif_core.dic' version 2.4.2 from 2011-04-26.

Automatic conversion script
Id: cif_fix_values 2281 2013-09-26 08:29:07Z andrius 
;
_cod_original_sg_symbol_H-M Pbca
_cod_database_code 4341124

loop_
_symmetry_equiv_pos_as_xyz
'x, y, z'
'-x+1/2, -y, z+1/2'
'-x, y+1/2, -z+1/2'
'x+1/2, -y+1/2, -z'
'-x, -y, -z'
'x-1/2, y, -z-1/2'
'x, -y-1/2, z-1/2'
'-x-1/2, y-1/2, z'

loop_
_atom_site_label
_atom_site_type_symbol
_atom_site_fract_x
_atom_site_fract_y
_atom_site_fract_z
_atom_site_U_iso_or_equiv
_atom_site_adp_type
_atom_site_occupancy
_atom_site_symmetry_multiplicity
_atom_site_calc_flag
_atom_site_refinement_flags
Pb Pb 0.678216(6) 0.683982(7) 0.076881(3) 0.02003(4) Uani 1 1 d .
O1 O 0.56665(12) 0.62012(14) 0.06829(5) 0.0204(5) Uani 1 1 d .
N1 N 0.65010(14) 0.57332(14) 0.11989(6) 0.0153(5) Uani 1 1 d .
O2 O 0.78812(13) 0.62669(15) 0.11967(6) 0.0302(6) Uani 1 1 d .
N2 N 0.57641(13) 0.78661(15) 0.06610(6) 0.0153(5) Uani 1 1 d .
O3 O 0.63040(12) 0.73890(13) 0.12550(5) 0.0206(5) Uani 1 1 d .
O4 O 0.64850(13) 0.73435(15) 0.01212(6) 0.0270(5) Uani 1 1 d .
O10 O 0.59469(11) 0.48348(12) 0.17265(5) 0.0154(4) Uani 1 1 d .
C11 C 0.57944(16) 0.55010(18) 0.11955(7) 0.0145(6) Uani 1 1 d .
C12 C 0.53643(17) 0.57659(17) 0.09134(7) 0.0159(6) Uani 1 1 d .
C13 C 0.46158(16) 0.55255(18) 0.09048(7) 0.0161(6) Uani 1 1 d .
C14 C 0.43678(16) 0.50596(17) 0.11668(7) 0.0158(6) Uani 1 1 d .
H14 H 0.3869 0.4900 0.1156 0.019 Uiso 1 1 calc R
C15 C 0.47702(16) 0.47915(18) 0.14500(7) 0.0153(6) Uani 1 1 d .
C16 C 0.54943(15) 0.50373(18) 0.14592(7) 0.0144(6) Uani 1 1 d .
C17 C 0.41083(17) 0.57930(19) 0.06161(8) 0.0194(6) Uani 1 1 d .
C18 C 0.44140(16) 0.42602(19) 0.17168(8) 0.0181(6) Uani 1 1 d .
O20 O 0.44601(11) 0.87094(13) 0.06119(5) 0.0161(4) Uani 1 1 d .
C21 C 0.69296(15) 0.55464(17) 0.14537(7) 0.0143(6) Uani 1 1 d .
C22 C 0.76894(16) 0.58530(18) 0.14412(8) 0.0175(6) Uani 1 1 d .
C23 C 0.81616(16) 0.56367(18) 0.17203(8) 0.0178(6) Uani 1 1 d .
C24 C 0.78528(16) 0.52153(18) 0.19769(8) 0.0174(6) Uani 1 1 d .
H24 H 0.8168 0.5093 0.2160 0.021 Uiso 1 1 calc R
C25 C 0.71147(16) 0.49337(18) 0.20050(7) 0.0164(6) Uani 1 1 d .
C26 C 0.66658(15) 0.50938(17) 0.17353(7) 0.0143(6) Uani 1 1 d .
C27 C 0.89698(18) 0.5887(2) 0.17173(9) 0.0253(7) Uani 1 1 d .
C28 C 0.68632(17) 0.4495(2) 0.23256(8) 0.0219(7) Uani 1 1 d .
C31 C 0.54031(16) 0.80753(17) 0.09413(7) 0.0148(6) Uani 1 1 d .
C32 C 0.57057(16) 0.78001(18) 0.12565(8) 0.0160(6) Uani 1 1 d .
C33 C 0.53256(17) 0.80090(17) 0.15548(7) 0.0165(6) Uani 1 1 d .
C34 C 0.46853(17) 0.84444(18) 0.15203(8) 0.0175(6) Uani 1 1 d .
H34 H 0.4437 0.8578 0.1723 0.021 Uiso 1 1 calc R
C35 C 0.43603(16) 0.87124(18) 0.12171(8) 0.0166(6) Uani 1 1 d .
C36 C 0.47333(16) 0.85069(18) 0.09271(7) 0.0150(6) Uani 1 1 d .
C37 C 0.56117(19) 0.77387(19) 0.19012(8) 0.0211(7) Uani 1 1 d .
C38 C 0.36355(17) 0.9167(2) 0.12228(8) 0.0207(6) Uani 1 1 d .
C41 C 0.54948(16) 0.80296(17) 0.03611(8) 0.0150(6) Uani 1 1 d .
C42 C 0.59170(17) 0.77322(18) 0.00695(8) 0.0175(6) Uani 1 1 d .
C43 C 0.56178(17) 0.79129(18) -0.02598(7) 0.0159(6) Uani 1 1 d .
C44 C 0.49746(17) 0.83214(17) -0.02712(8) 0.0159(6) Uani 1 1 d .
H44 H 0.4788 0.8429 -0.0490 0.019 Uiso 1 1 calc R
C45 C 0.45390(16) 0.86128(17) 0.00073(7) 0.0159(6) Uani 1 1 d .
C46 C 0.48165(16) 0.84582(18) 0.03210(7) 0.0149(6) Uani 1 1 d .
C47 C 0.60322(18) 0.76370(19) -0.05751(8) 0.0202(6) Uani 1 1 d .
C48 C 0.38201(17) 0.90527(19) -0.00640(8) 0.0204(6) Uani 1 1 d .
C171 C 0.4420(2) 0.5517(2) 0.02780(8) 0.0293(8) Uani 1 1 d .
H17A H 0.4094 0.5688 0.0095 0.044 Uiso 1 1 calc R
H17B H 0.4456 0.4938 0.0277 0.044 Uiso 1 1 calc R
H17C H 0.4908 0.5747 0.0245 0.044 Uiso 1 1 calc R
C172 C 0.40414(19) 0.66971(19) 0.06216(10) 0.0285(8) Uani 1 1 d .
H17D H 0.3846 0.6867 0.0840 0.043 Uiso 1 1 calc R
H17E H 0.3710 0.6869 0.0442 0.043 Uiso 1 1 calc R
H17F H 0.4526 0.6934 0.0587 0.043 Uiso 1 1 calc R
C173 C 0.33337(17) 0.5450(2) 0.06498(9) 0.0237(7) Uani 1 1 d .
H17G H 0.3119 0.5618 0.0865 0.035 Uiso 1 1 calc R
H17H H 0.3358 0.4871 0.0643 0.035 Uiso 1 1 calc R
H17I H 0.3028 0.5641 0.0464 0.035 Uiso 1 1 calc R
C181 C 0.36017(17) 0.4106(2) 0.16417(9) 0.0246(7) Uani 1 1 d .
H18A H 0.3334 0.4609 0.1641 0.037 Uiso 1 1 calc R
H18B H 0.3397 0.3758 0.1816 0.037 Uiso 1 1 calc R
H18C H 0.3555 0.3851 0.1421 0.037 Uiso 1 1 calc R
C182 C 0.4451(2) 0.4641(2) 0.20656(8) 0.0302(8) Uani 1 1 d .
H18D H 0.4202 0.5155 0.2060 0.045 Uiso 1 1 calc R
H18E H 0.4965 0.4716 0.2130 0.045 Uiso 1 1 calc R
H18F H 0.4209 0.4296 0.2230 0.045 Uiso 1 1 calc R
C183 C 0.47989(19) 0.3451(2) 0.17155(10) 0.0277(8) Uani 1 1 d .
H18G H 0.5322 0.3523 0.1764 0.041 Uiso 1 1 calc R
H18H H 0.4741 0.3204 0.1494 0.041 Uiso 1 1 calc R
H18I H 0.4579 0.3111 0.1888 0.041 Uiso 1 1 calc R
C271 C 0.9028(2) 0.6785(2) 0.17097(14) 0.0498(12) Uani 1 1 d .
H27A H 0.8792 0.7006 0.1911 0.075 Uiso 1 1 calc R
H27B H 0.8783 0.6988 0.1507 0.075 Uiso 1 1 calc R
H27C H 0.9546 0.6940 0.1706 0.075 Uiso 1 1 calc R
C272 C 0.9346(2) 0.5534(3) 0.14058(10) 0.0414(10) Uani 1 1 d .
H27D H 0.9098 0.5722 0.1202 0.062 Uiso 1 1 calc R
H27E H 0.9319 0.4955 0.1416 0.062 Uiso 1 1 calc R
H27F H 0.9861 0.5700 0.1401 0.062 Uiso 1 1 calc R
C273 C 0.93830(19) 0.5583(3) 0.20277(10) 0.0387(10) Uani 1 1 d .
H27G H 0.9158 0.5801 0.2232 0.058 Uiso 1 1 calc R
H27H H 0.9897 0.5750 0.2015 0.058 Uiso 1 1 calc R
H27I H 0.9358 0.5004 0.2034 0.058 Uiso 1 1 calc R
C281 C 0.6269(2) 0.4988(3) 0.25010(9) 0.0358(9) Uani 1 1 d .
H28A H 0.5858 0.5072 0.2346 0.054 Uiso 1 1 calc R
H28B H 0.6474 0.5501 0.2568 0.054 Uiso 1 1 calc R
H28C H 0.6095 0.4707 0.2702 0.054 Uiso 1 1 calc R
C282 C 0.6581(2) 0.3675(2) 0.22350(9) 0.0322(9) Uani 1 1 d .
H28D H 0.6178 0.3722 0.2073 0.048 Uiso 1 1 calc R
H28E H 0.6403 0.3409 0.2439 0.048 Uiso 1 1 calc R
H28F H 0.6979 0.3363 0.2135 0.048 Uiso 1 1 calc R
C283 C 0.74890(18) 0.4385(2) 0.25788(8) 0.0258(7) Uani 1 1 d .
H28G H 0.7880 0.4069 0.2476 0.039 Uiso 1 1 calc R
H28H H 0.7304 0.4112 0.2779 0.039 Uiso 1 1 calc R
H28I H 0.7684 0.4904 0.2644 0.039 Uiso 1 1 calc R
C371 C 0.5138(2) 0.8049(2) 0.21914(8) 0.0312(8) Uani 1 1 d .
H37A H 0.5339 0.7862 0.2406 0.047 Uiso 1 1 calc R
H37B H 0.4635 0.7855 0.2165 0.047 Uiso 1 1 calc R
H37C H 0.5138 0.8629 0.2188 0.047 Uiso 1 1 calc R
C372 C 0.6397(2) 0.8045(2) 0.19550(10) 0.0330(9) Uani 1 1 d .
H37D H 0.6576 0.7871 0.2176 0.050 Uiso 1 1 calc R
H37E H 0.6398 0.8624 0.1945 0.050 Uiso 1 1 calc R
H37F H 0.6717 0.7834 0.1778 0.050 Uiso 1 1 calc R
C373 C 0.5609(2) 0.6832(2) 0.19186(9) 0.0287(8) Uani 1 1 d .
H37G H 0.5790 0.6662 0.2139 0.043 Uiso 1 1 calc R
H37H H 0.5927 0.6619 0.1742 0.043 Uiso 1 1 calc R
H37I H 0.5108 0.6637 0.1886 0.043 Uiso 1 1 calc R
C381 C 0.3701(2) 0.9943(2) 0.10281(11) 0.0421(10) Uani 1 1 d .
H38A H 0.4086 1.0270 0.1129 0.063 Uiso 1 1 calc R
H38B H 0.3233 1.0227 0.1037 0.063 Uiso 1 1 calc R
H38C H 0.3825 0.9830 0.0793 0.063 Uiso 1 1 calc R
C382 C 0.3028(2) 0.8649(3) 0.10689(12) 0.0426(11) Uani 1 1 d .
H38D H 0.2563 0.8940 0.1072 0.064 Uiso 1 1 calc R
H38E H 0.2978 0.8162 0.1201 0.064 Uiso 1 1 calc R
H38F H 0.3156 0.8516 0.0836 0.064 Uiso 1 1 calc R
C383 C 0.3403(2) 0.9380(3) 0.15798(9) 0.0383(10) Uani 1 1 d .
H38G H 0.3780 0.9712 0.1684 0.057 Uiso 1 1 calc R
H38H H 0.3341 0.8894 0.1712 0.057 Uiso 1 1 calc R
H38I H 0.2937 0.9669 0.1573 0.057 Uiso 1 1 calc R
C471 C 0.6077(2) 0.6727(2) -0.05767(10) 0.0320(8) Uani 1 1 d .
H47A H 0.6341 0.6551 -0.0778 0.048 Uiso 1 1 calc R
H47B H 0.5580 0.6505 -0.0578 0.048 Uiso 1 1 calc R
H47C H 0.6338 0.6547 -0.0375 0.048 Uiso 1 1 calc R
C472 C 0.5643(2) 0.7900(2) -0.08963(8) 0.0275(7) Uani 1 1 d .
H47D H 0.5611 0.8479 -0.0901 0.041 Uiso 1 1 calc R
H47E H 0.5148 0.7675 -0.0902 0.041 Uiso 1 1 calc R
H47F H 0.5920 0.7716 -0.1093 0.041 Uiso 1 1 calc R
C473 C 0.68012(19) 0.7990(2) -0.05758(9) 0.0263(7) Uani 1 1 d .
H47G H 0.6768 0.8569 -0.0578 0.039 Uiso 1 1 calc R
H47H H 0.7066 0.7811 -0.0777 0.039 Uiso 1 1 calc R
H47I H 0.7065 0.7818 -0.0373 0.039 Uiso 1 1 calc R
C481 C 0.3870(3) 0.9895(3) 0.00728(11) 0.0484(12) Uani 1 1 d .
H48A H 0.4287 1.0167 -0.0032 0.073 Uiso 1 1 calc R
H48B H 0.3941 0.9878 0.0318 0.073 Uiso 1 1 calc R
H48C H 0.3416 1.0181 0.0021 0.073 Uiso 1 1 calc R
C482 C 0.3655(2) 0.9128(2) -0.04400(9) 0.0313(8) Uani 1 1 d .
H48D H 0.4056 0.9411 -0.0551 0.047 Uiso 1 1 calc R
H48E H 0.3196 0.9422 -0.0471 0.047 Uiso 1 1 calc R
H48F H 0.3605 0.8599 -0.0539 0.047 Uiso 1 1 calc R
C483 C 0.3174(2) 0.8609(3) 0.00914(12) 0.0539(14) Uani 1 1 d .
H48G H 0.3253 0.8550 0.0334 0.081 Uiso 1 1 calc R
H48H H 0.3132 0.8085 -0.0013 0.081 Uiso 1 1 calc R
H48I H 0.2721 0.8908 0.0052 0.081 Uiso 1 1 calc R
C51 C 0.7929(4) 0.8698(5) 0.04701(18) 0.102(3) Uani 1 1 d .
H51 H 0.7877 0.8720 0.0232 0.123 Uiso 1 1 calc R
C52 C 0.8579(4) 0.8467(5) 0.06126(18) 0.093(2) Uani 1 1 d .
H52 H 0.8990 0.8350 0.0474 0.112 Uiso 1 1 calc R
C53 C 0.8633(3) 0.8408(4) 0.09513(15) 0.0667(16) Uani 1 1 d .
H53 H 0.9088 0.8253 0.1048 0.080 Uiso 1 1 calc R
C54 C 0.8068(3) 0.8560(3) 0.11518(13) 0.0560(13) Uani 1 1 d .
H54 H 0.8117 0.8484 0.1388 0.067 Uiso 1 1 calc R
C55 C 0.7422(3) 0.8822(3) 0.10252(17) 0.0622(15) Uani 1 1 d .
H55 H 0.7026 0.8953 0.1171 0.075 Uiso 1 1 calc R
C56 C 0.7353(3) 0.8896(4) 0.0677(2) 0.086(2) Uani 1 1 d .
H56 H 0.6906 0.9083 0.0583 0.104 Uiso 1 1 calc R
C61 C 0.7558(4) 0.6623(3) 0.34179(13) 0.0659(16) Uani 1 1 d .
H61 H 0.7537 0.6527 0.3654 0.079 Uiso 1 1 calc R
C62 C 0.6935(4) 0.6793(3) 0.32451(15) 0.0651(15) Uani 1 1 d .
H62 H 0.6479 0.6817 0.3361 0.078 Uiso 1 1 calc R
C63 C 0.6959(3) 0.6930(3) 0.29083(15) 0.0619(14) Uani 1 1 d .
H63 H 0.6522 0.7054 0.2789 0.074 Uiso 1 1 calc R
C64 C 0.7612(3) 0.6889(3) 0.27406(13) 0.0596(14) Uani 1 1 d .
H64 H 0.7626 0.6983 0.2505 0.072 Uiso 1 1 calc R
C65 C 0.8248(3) 0.6712(3) 0.29082(15) 0.0601(14) Uani 1 1 d .
H65 H 0.8699 0.6676 0.2789 0.072 Uiso 1 1 calc R
C66 C 0.8226(3) 0.6589(3) 0.32498(15) 0.0642(15) Uani 1 1 d .
H66 H 0.8665 0.6481 0.3371 0.077 Uiso 1 1 calc R

loop_
_atom_site_aniso_label
_atom_site_aniso_U_11
_atom_site_aniso_U_22
_atom_site_aniso_U_33
_atom_site_aniso_U_23
_atom_site_aniso_U_13
_atom_site_aniso_U_12
Pb 0.01461(6) 0.02578(7) 0.01971(6) 0.00791(5) 0.00427(5) 0.00485(5)
O1 0.0190(11) 0.0268(12) 0.0153(10) 0.0063(9) 0.0002(8) 0.0006(9)
N1 0.0146(11) 0.0151(12) 0.0164(12) 0.0031(10) 0.0010(10) 0.0039(10)
O2 0.0197(12) 0.0395(15) 0.0313(13) 0.0213(11) 0.0004(10) -0.0029(11)
N2 0.0112(11) 0.0165(12) 0.0182(12) 0.0052(10) 0.0015(10) 0.0029(10)
O3 0.0191(11) 0.0242(12) 0.0185(11) 0.0033(9) -0.0026(9) 0.0036(9)
O4 0.0259(12) 0.0368(14) 0.0182(11) 0.0069(10) 0.0048(10) 0.0150(11)
O10 0.0129(10) 0.0220(11) 0.0113(10) 0.0047(8) -0.0011(8) -0.0005(8)
C11 0.0152(13) 0.0154(14) 0.0130(13) 0.0019(11) 0.0011(11) 0.0012(11)
C12 0.0186(14) 0.0148(14) 0.0143(13) 0.0020(11) -0.0010(12) 0.0036(12)
C13 0.0162(14) 0.0186(14) 0.0134(13) 0.0001(11) -0.0007(11) 0.0036(12)
C14 0.0145(14) 0.0162(14) 0.0166(14) -0.0012(11) -0.0007(11) -0.0005(11)
C15 0.0143(14) 0.0169(14) 0.0145(14) 0.0017(11) 0.0006(11) 0.0010(11)
C16 0.0121(13) 0.0186(14) 0.0125(13) 0.0012(11) -0.0022(11) 0.0017(11)
C17 0.0196(15) 0.0213(16) 0.0174(15) 0.0037(12) -0.0057(12) 0.0025(12)
C18 0.0135(14) 0.0221(16) 0.0187(15) 0.0030(12) 0.0013(12) -0.0020(12)
O20 0.0143(10) 0.0234(11) 0.0107(10) 0.0007(8) -0.0002(8) 0.0055(8)
C21 0.0133(14) 0.0149(13) 0.0148(13) 0.0030(11) 0.0013(10) 0.0027(11)
C22 0.0141(14) 0.0177(15) 0.0206(15) 0.0062(12) 0.0045(12) 0.0017(11)
C23 0.0157(14) 0.0161(14) 0.0217(15) 0.0039(11) -0.0004(12) -0.0008(12)
C24 0.0151(14) 0.0209(15) 0.0162(14) 0.0025(12) -0.0033(11) 0.0003(12)
C25 0.0161(14) 0.0193(15) 0.0139(14) 0.0031(11) -0.0008(11) 0.0014(12)
C26 0.0114(13) 0.0167(14) 0.0148(14) 0.0018(11) 0.0020(10) 0.0001(11)
C27 0.0149(15) 0.0294(18) 0.0317(18) 0.0131(15) -0.0035(13) -0.0050(13)
C28 0.0165(15) 0.0349(18) 0.0144(14) 0.0097(13) -0.0014(12) -0.0013(13)
C31 0.0124(13) 0.0176(14) 0.0144(14) 0.0032(11) -0.0005(11) 0.0002(11)
C32 0.0142(14) 0.0148(14) 0.0190(15) 0.0028(11) -0.0023(11) -0.0011(11)
C33 0.0195(14) 0.0140(14) 0.0161(14) 0.0011(11) -0.0029(12) -0.0016(11)
C34 0.0197(15) 0.0181(14) 0.0146(14) -0.0014(11) 0.0020(12) -0.0003(12)
C35 0.0150(14) 0.0167(14) 0.0181(15) -0.0005(11) -0.0012(11) -0.0006(11)
C36 0.0136(14) 0.0156(14) 0.0159(14) 0.0023(11) -0.0029(11) -0.0010(11)
C37 0.0281(17) 0.0206(16) 0.0146(15) 0.0003(12) -0.0019(13) 0.0035(13)
C38 0.0157(15) 0.0304(17) 0.0161(15) -0.0020(13) -0.0005(12) 0.0060(13)
C41 0.0131(13) 0.0141(14) 0.0177(14) 0.0033(11) 0.0017(11) 0.0017(11)
C42 0.0174(14) 0.0191(15) 0.0161(14) 0.0036(12) 0.0040(12) 0.0024(12)
C43 0.0186(14) 0.0154(14) 0.0138(14) 0.0014(11) 0.0025(11) -0.0021(11)
C44 0.0191(14) 0.0141(14) 0.0146(14) 0.0025(11) 0.0004(11) -0.0014(11)
C45 0.0152(14) 0.0144(14) 0.0183(15) 0.0025(11) -0.0006(11) 0.0003(11)
C46 0.0139(14) 0.0157(13) 0.0149(14) 0.0011(11) 0.0015(11) 0.0014(11)
C47 0.0248(16) 0.0204(16) 0.0154(15) -0.0014(12) 0.0044(12) 0.0028(13)
C48 0.0175(15) 0.0259(17) 0.0178(15) 0.0047(13) -0.0023(12) 0.0057(13)
C171 0.0310(19) 0.042(2) 0.0153(16) 0.0011(14) -0.0055(14) 0.0012(16)
C172 0.0224(17) 0.0216(18) 0.042(2) 0.0087(15) -0.0143(15) -0.0019(13)
C173 0.0188(16) 0.0240(16) 0.0282(17) 0.0051(13) -0.0095(13) 0.0003(13)
C181 0.0147(15) 0.0325(19) 0.0266(17) 0.0060(14) 0.0004(13) -0.0025(13)
C182 0.0292(18) 0.044(2) 0.0173(16) -0.0026(15) 0.0065(14) -0.0145(16)
C183 0.0218(17) 0.0233(17) 0.038(2) 0.0118(15) -0.0017(15) -0.0024(13)
C271 0.036(2) 0.030(2) 0.084(4) 0.015(2) -0.015(2) -0.0147(18)
C272 0.0188(17) 0.066(3) 0.039(2) 0.015(2) 0.0068(16) 0.0020(19)
C273 0.0175(17) 0.055(3) 0.044(2) 0.020(2) -0.0099(16) -0.0124(17)
C281 0.0232(17) 0.067(3) 0.0169(16) 0.0088(17) 0.0030(14) 0.0101(18)
C282 0.0282(18) 0.037(2) 0.032(2) 0.0184(16) -0.0111(15) -0.0136(16)
C283 0.0205(15) 0.043(2) 0.0135(14) 0.0097(14) -0.0008(13) -0.0001(15)
C371 0.050(2) 0.030(2) 0.0130(15) -0.0021(13) -0.0037(15) 0.0123(17)
C372 0.036(2) 0.037(2) 0.0270(18) 0.0000(15) -0.0159(16) 0.0002(16)
C373 0.043(2) 0.0252(17) 0.0175(15) 0.0036(14) -0.0003(15) 0.0073(16)
C381 0.044(2) 0.032(2) 0.050(3) 0.0129(19) 0.014(2) 0.0196(18)
C382 0.0173(17) 0.059(3) 0.051(3) -0.024(2) -0.0007(17) 0.0020(18)
C383 0.0303(19) 0.063(3) 0.0217(18) -0.0067(18) 0.0013(15) 0.0232(19)
C471 0.044(2) 0.0225(18) 0.0294(19) -0.0049(14) 0.0072(17) 0.0051(16)
C472 0.0315(19) 0.0341(19) 0.0168(15) -0.0032(14) 0.0039(14) 0.0001(15)
C473 0.0245(17) 0.0338(19) 0.0205(16) 0.0025(13) 0.0073(14) 0.0025(14)
C481 0.060(3) 0.040(2) 0.045(2) -0.014(2) -0.027(2) 0.032(2)
C482 0.0290(19) 0.045(2) 0.0203(17) 0.0030(15) -0.0070(14) 0.0128(16)
C483 0.0165(18) 0.090(4) 0.056(3) 0.041(3) -0.0003(18) 0.000(2)
C51 0.084(5) 0.151(8) 0.072(4) 0.058(5) -0.026(4) -0.024(5)
C52 0.066(4) 0.142(7) 0.071(4) 0.025(5) 0.014(4) 0.020(4)
C53 0.062(4) 0.076(4) 0.062(4) 0.011(3) -0.019(3) 0.025(3)
C54 0.084(4) 0.041(3) 0.044(3) -0.004(2) -0.008(3) -0.001(3)
C55 0.050(3) 0.028(2) 0.108(5) 0.003(3) 0.019(3) -0.008(2)
C56 0.038(3) 0.067(4) 0.154(7) 0.061(4) -0.035(4) -0.019(3)
C61 0.118(5) 0.044(3) 0.036(3) 0.000(2) 0.008(3) 0.009(3)
C62 0.078(4) 0.058(3) 0.060(3) -0.008(3) 0.025(3) 0.011(3)
C63 0.070(4) 0.056(3) 0.059(3) -0.002(3) -0.004(3) 0.021(3)
C64 0.080(4) 0.053(3) 0.046(3) 0.017(2) 0.008(3) -0.001(3)
C65 0.061(3) 0.052(3) 0.067(4) 0.005(3) 0.016(3) -0.007(3)
C66 0.079(4) 0.050(3) 0.063(4) -0.003(3) -0.018(3) 0.007(3)

loop_
_atom_type_symbol
_atom_type_description
_atom_type_scat_dispersion_real
_atom_type_scat_dispersion_imag
_atom_type_scat_source
C C 0.0033 0.0016 'International Tables Vol C Tables 4.2.6.8 and 6.1.1.4'
H H 0.0000 0.0000 'International Tables Vol C Tables 4.2.6.8 and 6.1.1.4'
N N 0.0061 0.0033 'International Tables Vol C Tables 4.2.6.8 and 6.1.1.4'
O O 0.0106 0.0060 'International Tables Vol C Tables 4.2.6.8 and 6.1.1.4'
Pb Pb -3.3944 10.1111 'International Tables Vol C Tables 4.2.6.8 and 6.1.1.4'

loop_
_geom_angle_atom_site_label_1
_geom_angle_atom_site_label_2
_geom_angle_atom_site_label_3
_geom_angle
O3 Pb O1 88.79(8)
O3 Pb N2 66.21(8)
O1 Pb N2 70.01(8)
O3 Pb N1 70.39(8)
O1 Pb N1 65.65(8)
N2 Pb N1 117.01(8)
O3 Pb O4 125.39(7)
O1 Pb O4 80.52(7)
N2 Pb O4 59.76(7)
N1 Pb O4 143.06(8)
O3 Pb O2 84.41(8)
O1 Pb O2 123.64(7)
N2 Pb O2 148.15(8)
N1 Pb O2 59.40(7)
O4 Pb O2 144.26(7)
C12 O1 Pb 122.08(19)
C21 N1 C11 120.4(3)
C21 N1 Pb 124.3(2)
C11 N1 Pb 113.21(18)
C22 O2 Pb 117.7(2)
C41 N2 C31 120.8(3)
C41 N2 Pb 124.1(2)
C31 N2 Pb 113.17(19)
C32 O3 Pb 122.52(19)
C42 O4 Pb 118.68(19)
C26 O10 C16 120.3(2)
N1 C11 C16 121.5(3)
N1 C11 C12 116.0(3)
C16 C11 C12 122.4(3)
O1 C12 C13 123.5(3)
O1 C12 C11 119.6(3)
C13 C12 C11 116.9(3)
C14 C13 C12 117.3(3)
C14 C13 C17 122.1(3)
C12 C13 C17 120.6(3)
C13 C14 C15 127.6(3)
C13 C14 H14 116.2
C15 C14 H14 116.2
C16 C15 C14 114.8(3)
C16 C15 C18 124.2(3)
C14 C15 C18 121.1(3)
C15 C16 O10 120.9(3)
C15 C16 C11 121.0(3)
O10 C16 C11 118.1(2)
C171 C17 C173 107.6(3)
C171 C17 C172 110.3(3)
C173 C17 C172 107.6(3)
C171 C17 C13 109.9(3)
C173 C17 C13 112.2(3)
C172 C17 C13 109.2(3)
C182 C18 C15 111.1(3)
C182 C18 C181 106.9(3)
C15 C18 C181 112.0(3)
C182 C18 C183 111.0(3)
C15 C18 C183 109.0(3)
C181 C18 C183 106.8(3)
C36 O20 C46 120.3(2)
N1 C21 C26 121.7(3)
N1 C21 C22 116.5(3)
C26 C21 C22 121.7(3)
O2 C22 C23 124.7(3)
O2 C22 C21 119.0(3)
C23 C22 C21 116.2(3)
C24 C23 C22 117.2(3)
C24 C23 C27 123.1(3)
C22 C23 C27 119.7(3)
C23 C24 C25 128.3(3)
C23 C24 H24 115.9
C25 C24 H24 115.9
C26 C25 C24 115.7(3)
C26 C25 C28 124.1(3)
C24 C25 C28 120.2(3)
C25 C26 O10 121.5(3)
C25 C26 C21 120.7(3)
O10 C26 C21 117.8(2)
C271 C27 C23 110.0(3)
C271 C27 C273 108.4(3)
C23 C27 C273 112.0(3)
C271 C27 C272 109.9(3)
C23 C27 C272 109.2(3)
C273 C27 C272 107.3(3)
C282 C28 C281 111.3(3)
C282 C28 C283 107.2(3)
C281 C28 C283 107.1(3)
C282 C28 C25 110.1(3)
C281 C28 C25 108.9(3)
C283 C28 C25 112.2(3)
N2 C31 C36 121.6(3)
N2 C31 C32 116.5(3)
C36 C31 C32 121.8(3)
O3 C32 C33 123.4(3)
O3 C32 C31 119.4(3)
C33 C32 C31 117.2(3)
C34 C33 C32 117.5(3)
C34 C33 C37 122.1(3)
C32 C33 C37 120.4(3)
C33 C34 C35 127.3(3)
C33 C34 H34 116.3
C35 C34 H34 116.3
C36 C35 C34 114.9(3)
C36 C35 C38 124.4(3)
C34 C35 C38 120.7(3)
O20 C36 C35 120.8(3)
O20 C36 C31 118.0(3)
C35 C36 C31 121.2(3)
C371 C37 C373 107.8(3)
C371 C37 C372 107.8(3)
C373 C37 C372 109.4(3)
C371 C37 C33 112.2(3)
C373 C37 C33 109.6(3)
C372 C37 C33 109.9(3)
C383 C38 C35 111.9(3)
C383 C38 C381 106.9(3)
C35 C38 C381 110.9(3)
C383 C38 C382 107.6(3)
C35 C38 C382 109.3(3)
C381 C38 C382 110.1(3)
N2 C41 C46 121.7(3)
N2 C41 C42 116.2(3)
C46 C41 C42 122.1(3)
O4 C42 C43 125.0(3)
O4 C42 C41 119.0(3)
C43 C42 C41 116.0(3)
C44 C43 C42 117.5(3)
C44 C43 C47 123.5(3)
C42 C43 C47 119.1(3)
C43 C44 C45 128.3(3)
C43 C44 H44 115.9
C45 C44 H44 115.9
C46 C45 C44 115.3(3)
C46 C45 C48 125.2(3)
C44 C45 C48 119.5(3)
C45 C46 O20 121.6(3)
C45 C46 C41 120.9(3)
O20 C46 C41 117.5(3)
C473 C47 C43 109.6(3)
C473 C47 C472 108.2(3)
C43 C47 C472 111.3(3)
C473 C47 C471 110.0(3)
C43 C47 C471 109.5(3)
C472 C47 C471 108.2(3)
C481 C48 C482 106.4(3)
C481 C48 C483 111.1(4)
C482 C48 C483 106.4(3)
C481 C48 C45 109.6(3)
C482 C48 C45 112.9(3)
C483 C48 C45 110.3(3)
C17 C171 H17A 109.5
C17 C171 H17B 109.5
H17A C171 H17B 109.5
C17 C171 H17C 109.5
H17A C171 H17C 109.5
H17B C171 H17C 109.5
C17 C172 H17D 109.5
C17 C172 H17E 109.5
H17D C172 H17E 109.5
C17 C172 H17F 109.5
H17D C172 H17F 109.5
H17E C172 H17F 109.5
C17 C173 H17G 109.5
C17 C173 H17H 109.5
H17G C173 H17H 109.5
C17 C173 H17I 109.5
H17G C173 H17I 109.5
H17H C173 H17I 109.5
C18 C181 H18A 109.5
C18 C181 H18B 109.5
H18A C181 H18B 109.5
C18 C181 H18C 109.5
H18A C181 H18C 109.5
H18B C181 H18C 109.5
C18 C182 H18D 109.5
C18 C182 H18E 109.5
H18D C182 H18E 109.5
C18 C182 H18F 109.5
H18D C182 H18F 109.5
H18E C182 H18F 109.5
C18 C183 H18G 109.5
C18 C183 H18H 109.5
H18G C183 H18H 109.5
C18 C183 H18I 109.5
H18G C183 H18I 109.5
H18H C183 H18I 109.5
C27 C271 H27A 109.5
C27 C271 H27B 109.5
H27A C271 H27B 109.5
C27 C271 H27C 109.5
H27A C271 H27C 109.5
H27B C271 H27C 109.5
C27 C272 H27D 109.5
C27 C272 H27E 109.5
H27D C272 H27E 109.5
C27 C272 H27F 109.5
H27D C272 H27F 109.5
H27E C272 H27F 109.5
C27 C273 H27G 109.5
C27 C273 H27H 109.5
H27G C273 H27H 109.5
C27 C273 H27I 109.5
H27G C273 H27I 109.5
H27H C273 H27I 109.5
C28 C281 H28A 109.5
C28 C281 H28B 109.5
H28A C281 H28B 109.5
C28 C281 H28C 109.5
H28A C281 H28C 109.5
H28B C281 H28C 109.5
C28 C282 H28D 109.5
C28 C282 H28E 109.5
H28D C282 H28E 109.5
C28 C282 H28F 109.5
H28D C282 H28F 109.5
H28E C282 H28F 109.5
C28 C283 H28G 109.5
C28 C283 H28H 109.5
H28G C283 H28H 109.5
C28 C283 H28I 109.5
H28G C283 H28I 109.5
H28H C283 H28I 109.5
C37 C371 H37A 109.5
C37 C371 H37B 109.5
H37A C371 H37B 109.5
C37 C371 H37C 109.5
H37A C371 H37C 109.5
H37B C371 H37C 109.5
C37 C372 H37D 109.5
C37 C372 H37E 109.5
H37D C372 H37E 109.5
C37 C372 H37F 109.5
H37D C372 H37F 109.5
H37E C372 H37F 109.5
C37 C373 H37G 109.5
C37 C373 H37H 109.5
H37G C373 H37H 109.5
C37 C373 H37I 109.5
H37G C373 H37I 109.5
H37H C373 H37I 109.5
C38 C381 H38A 109.5
C38 C381 H38B 109.5
H38A C381 H38B 109.5
C38 C381 H38C 109.5
H38A C381 H38C 109.5
H38B C381 H38C 109.5
C38 C382 H38D 109.5
C38 C382 H38E 109.5
H38D C382 H38E 109.5
C38 C382 H38F 109.5
H38D C382 H38F 109.5
H38E C382 H38F 109.5
C38 C383 H38G 109.5
C38 C383 H38H 109.5
H38G C383 H38H 109.5
C38 C383 H38I 109.5
H38G C383 H38I 109.5
H38H C383 H38I 109.5
C47 C471 H47A 109.5
C47 C471 H47B 109.5
H47A C471 H47B 109.5
C47 C471 H47C 109.5
H47A C471 H47C 109.5
H47B C471 H47C 109.5
C47 C472 H47D 109.5
C47 C472 H47E 109.5
H47D C472 H47E 109.5
C47 C472 H47F 109.5
H47D C472 H47F 109.5
H47E C472 H47F 109.5
C47 C473 H47G 109.5
C47 C473 H47H 109.5
H47G C473 H47H 109.5
C47 C473 H47I 109.5
H47G C473 H47I 109.5
H47H C473 H47I 109.5
C48 C481 H48A 109.5
C48 C481 H48B 109.5
H48A C481 H48B 109.5
C48 C481 H48C 109.5
H48A C481 H48C 109.5
H48B C481 H48C 109.5
C48 C482 H48D 109.5
C48 C482 H48E 109.5
H48D C482 H48E 109.5
C48 C482 H48F 109.5
H48D C482 H48F 109.5
H48E C482 H48F 109.5
C48 C483 H48G 109.5
C48 C483 H48H 109.5
H48G C483 H48H 109.5
C48 C483 H48I 109.5
H48G C483 H48I 109.5
H48H C483 H48I 109.5
C52 C51 C56 118.9(6)
C52 C51 H51 120.6
C56 C51 H51 120.6
C51 C52 C53 119.7(6)
C51 C52 H52 120.2
C53 C52 H52 120.2
C54 C53 C52 121.7(5)
C54 C53 H53 119.2
C52 C53 H53 119.2
C53 C54 C55 121.1(5)
C53 C54 H54 119.5
C55 C54 H54 119.5
C54 C55 C56 118.4(5)
C54 C55 H55 120.8
C56 C55 H55 120.8
C51 C56 C55 120.1(5)
C51 C56 H56 120.0
C55 C56 H56 120.0
C62 C61 C66 120.0(5)
C62 C61 H61 120.0
C66 C61 H61 120.0
C63 C62 C61 120.5(6)
C63 C62 H62 119.8
C61 C62 H62 119.8
C62 C63 C64 119.9(6)
C62 C63 H63 120.0
C64 C63 H63 120.0
C63 C64 C65 120.8(5)
C63 C64 H64 119.6
C65 C64 H64 119.6
C64 C65 C66 119.3(5)
C64 C65 H65 120.4
C66 C65 H65 120.4
C65 C66 C61 119.5(5)
C65 C66 H66 120.2
C61 C66 H66 120.2

loop_
_geom_bond_atom_site_label_1
_geom_bond_atom_site_label_2
_geom_bond_distance
Pb O3 2.311(2)
Pb O1 2.327(2)
Pb N2 2.576(2)
Pb N1 2.583(2)
Pb O4 2.761(2)
Pb O2 2.799(2)
O1 C12 1.297(4)
N1 C21 1.316(4)
N1 C11 1.347(4)
O2 C22 1.246(4)
N2 C41 1.316(4)
N2 C31 1.340(4)
O3 C32 1.293(4)
O4 C42 1.243(4)
O10 C26 1.382(3)
O10 C16 1.387(3)
C11 C16 1.417(4)
C11 C12 1.438(4)
C12 C13 1.424(4)
C13 C14 1.380(4)
C13 C17 1.540(4)
C14 C15 1.416(4)
C14 H14 0.9500
C15 C16 1.384(4)
C15 C18 1.532(4)
C17 C171 1.530(5)
C17 C173 1.532(4)
C17 C172 1.533(5)
C18 C182 1.528(4)
C18 C181 1.533(4)
C18 C183 1.537(5)
O20 C36 1.389(3)
O20 C46 1.391(3)
C21 C26 1.437(4)
C21 C22 1.480(4)
C22 C23 1.450(4)
C23 C24 1.364(4)
C23 C27 1.533(4)
C24 C25 1.431(4)
C24 H24 0.9500
C25 C26 1.374(4)
C25 C28 1.542(4)
C27 C271 1.522(5)
C27 C273 1.532(5)
C27 C272 1.534(5)
C28 C282 1.522(5)
C28 C281 1.534(5)
C28 C283 1.532(4)
C31 C36 1.424(4)
C31 C32 1.444(4)
C32 C33 1.416(4)
C33 C34 1.387(4)
C33 C37 1.539(4)
C34 C35 1.415(4)
C34 H34 0.9500
C35 C36 1.381(4)
C35 C38 1.529(4)
C37 C371 1.532(5)
C37 C373 1.533(5)
C37 C372 1.537(5)
C38 C383 1.521(5)
C38 C381 1.527(5)
C38 C382 1.538(5)
C41 C46 1.442(4)
C41 C42 1.478(4)
C42 C43 1.448(4)
C43 C44 1.361(4)
C43 C47 1.534(4)
C44 C45 1.447(4)
C44 H44 0.9500
C45 C46 1.368(4)
C45 C48 1.533(4)
C47 C473 1.524(5)
C47 C472 1.525(5)
C47 C471 1.539(4)
C48 C481 1.526(5)
C48 C482 1.527(4)
C48 C483 1.526(5)
C171 H17A 0.9800
C171 H17B 0.9800
C171 H17C 0.9800
C172 H17D 0.9800
C172 H17E 0.9800
C172 H17F 0.9800
C173 H17G 0.9800
C173 H17H 0.9800
C173 H17I 0.9800
C181 H18A 0.9800
C181 H18B 0.9800
C181 H18C 0.9800
C182 H18D 0.9800
C182 H18E 0.9800
C182 H18F 0.9800
C183 H18G 0.9800
C183 H18H 0.9800
C183 H18I 0.9800
C271 H27A 0.9800
C271 H27B 0.9800
C271 H27C 0.9800
C272 H27D 0.9800
C272 H27E 0.9800
C272 H27F 0.9800
C273 H27G 0.9800
C273 H27H 0.9800
C273 H27I 0.9800
C281 H28A 0.9800
C281 H28B 0.9800
C281 H28C 0.9800
C282 H28D 0.9800
C282 H28E 0.9800
C282 H28F 0.9800
C283 H28G 0.9800
C283 H28H 0.9800
C283 H28I 0.9800
C371 H37A 0.9800
C371 H37B 0.9800
C371 H37C 0.9800
C372 H37D 0.9800
C372 H37E 0.9800
C372 H37F 0.9800
C373 H37G 0.9800
C373 H37H 0.9800
C373 H37I 0.9800
C381 H38A 0.9800
C381 H38B 0.9800
C381 H38C 0.9800
C382 H38D 0.9800
C382 H38E 0.9800
C382 H38F 0.9800
C383 H38G 0.9800
C383 H38H 0.9800
C383 H38I 0.9800
C471 H47A 0.9800
C471 H47B 0.9800
C471 H47C 0.9800
C472 H47D 0.9800
C472 H47E 0.9800
C472 H47F 0.9800
C473 H47G 0.9800
C473 H47H 0.9800
C473 H47I 0.9800
C481 H48A 0.9800
C481 H48B 0.9800
C481 H48C 0.9800
C482 H48D 0.9800
C482 H48E 0.9800
C482 H48F 0.9800
C483 H48G 0.9800
C483 H48H 0.9800
C483 H48I 0.9800
C51 C52 1.369(9)
C51 C56 1.376(10)
C51 H51 0.9500
C52 C53 1.351(9)
C52 H52 0.9500
C53 C54 1.327(8)
C53 H53 0.9500
C54 C55 1.354(8)
C54 H54 0.9500
C55 C56 1.391(9)
C55 H55 0.9500
C56 H56 0.9500
C61 C62 1.358(8)
C61 C66 1.390(8)
C61 H61 0.9500
C62 C63 1.357(8)
C62 H62 0.9500
C63 C64 1.367(8)
C63 H63 0.9500
C64 C65 1.369(8)
C64 H64 0.9500
C65 C66 1.372(8)
C65 H65 0.9500
C66 H66 0.9500
